data_4123607
loop_
_publ_author_name
'Tanioka, Masaru'
'Kamino, Shinichiro'
'Muranaka, Atsuya'
'Ooyama, Yousuke'
'Ota, Hiromi'
'Shirasaki, Yoshinao'
'Horigome, Jun'
'Ueda, Masashi'
'Uchiyama, Masanobu'
'Sawada, Daisuke'
'Enomoto, Shuichi'

_publ_section_title
;
 Reversible near-infrared/blue mechanofluorochromism of
 aminobenzopyranoxanthene.
;
_journal_issue 20
_journal_name_full 'Journal of the American Chemical Society'
_journal_page_first 6436
_journal_page_last 6439
_journal_paper_doi 10.1021/jacs.5b00877
_journal_volume 137
_journal_year 2015
_chemical_formula_moiety 'C44 H42 N2 O7'
_chemical_formula_sum 'C44 H42 N2 O7'
_chemical_formula_weight 710.83
_space_group_crystal_system monoclinic
_space_group_IT_number 15
_space_group_name_Hall '-C 2yc'
_space_group_name_H-M_alt 'C 1 2/c 1'
_symmetry_space_group_name_Hall '-C 2yc'
_symmetry_space_group_name_H-M 'C 1 2/c 1'
_atom_sites_solution_hydrogens geom
_atom_sites_solution_primary direct
_atom_sites_solution_secondary difmap
_cell_angle_alpha 90.0000
_cell_angle_beta 101.566(7)
_cell_angle_gamma 90.0000
_cell_formula_units_Z 8
_cell_length_a 27.283(11)
_cell_length_b 17.314(7)
_cell_length_c 15.915(6)
_cell_measurement_reflns_used 10134
_cell_measurement_temperature 293
_cell_measurement_theta_max 27.50
_cell_measurement_theta_min 3.00
_cell_volume 7365(5)
_computing_cell_refinement 'CrystalClear-SM Expert 2.0 r16'
_computing_data_collection 'CrystalClear-SM Expert 2.0 r16 (Rigaku, 2014)'
_computing_data_reduction 'CrystalClear-SM Expert 2.0 r16'
_computing_molecular_graphics 'CrystalStructure 4.1'
_computing_publication_material 'CrystalStructure 4.1 (Rigaku, 2014)'
_computing_structure_refinement 'SHELXL2013 (Sheldrick, 2008)'
_computing_structure_solution 'SHELXS2013 (Sheldrick, 2008)'
_diffrn_ambient_temperature 293
_diffrn_detector_area_resol_mean 7.111
_diffrn_measured_fraction_theta_full 0.990
_diffrn_measured_fraction_theta_max 0.987
_diffrn_measurement_device_type 'Rigaku Saturn724'
_diffrn_measurement_method \w
_diffrn_radiation_type 'Mo K\a'
_diffrn_radiation_wavelength 0.71075
_diffrn_reflns_av_R_equivalents 0.0587
_diffrn_reflns_laue_measured_fraction_full 0.990
_diffrn_reflns_laue_measured_fraction_max 0.987
_diffrn_reflns_limit_h_max 34
_diffrn_reflns_limit_h_min -35
_diffrn_reflns_limit_k_max 22
_diffrn_reflns_limit_k_min -22
_diffrn_reflns_limit_l_max 14
_diffrn_reflns_limit_l_min -20
_diffrn_reflns_number 33788
_diffrn_reflns_point_group_measured_fraction_full 0.990
_diffrn_reflns_point_group_measured_fraction_max 0.987
_diffrn_reflns_theta_full 25.242
_diffrn_reflns_theta_max 27.532
_diffrn_reflns_theta_min 3.085
_diffrn_standards_number 0
_exptl_absorpt_coefficient_mu 0.087
_exptl_absorpt_correction_T_max 0.983
_exptl_absorpt_correction_T_min 0.763
_exptl_absorpt_correction_type multi-scan
_exptl_absorpt_process_details 'REQAB (Rigaku, 1998)'
_exptl_crystal_colour colorless
_exptl_crystal_density_diffrn 1.282
_exptl_crystal_density_method 'not measured'
_exptl_crystal_description prism
_exptl_crystal_F_000 3008.00
_exptl_crystal_size_max 0.200
_exptl_crystal_size_mid 0.200
_exptl_crystal_size_min 0.200
_refine_diff_density_max 0.63
_refine_diff_density_min -0.45
_refine_ls_extinction_method none
_refine_ls_goodness_of_fit_ref 1.056
_refine_ls_hydrogen_treatment refxyz
_refine_ls_number_parameters 509
_refine_ls_number_reflns 8375
_refine_ls_number_restraints 0
_refine_ls_R_factor_all 0.1297
_refine_ls_R_factor_gt 0.1121
_refine_ls_shift/su_max 0.000
_refine_ls_structure_factor_coef Fsqd
_refine_ls_weighting_details 'w = 1/[\s^2^(Fo^2^)+(0.1254P)^2^+87.0126P] where P=(Fo^2^+2Fc^2^)/3'
_refine_ls_weighting_scheme calc
_refine_ls_wR_factor_gt 0.3303
_refine_ls_wR_factor_ref 0.3452
_reflns_number_gt 6627
_reflns_number_total 8370
_reflns_threshold_expression F^2^>2.0\s(F^2^)
_cod_data_source_file ja5b00877_si_006.cif
_cod_data_source_block No116_8sec
_cod_depositor_comments 'Adding full bibliography for 4123606--4123614.cif.'
_cod_database_code 4123607
_shelxl_res_file
;
TITL No116_8sec
CELL  0.71075 27.28300 17.31400 15.91500 90.000 101.566 90.000
ZERR  8 0.01100 0.00700 0.00600 0.000 0.007 0.000
LATT 7
SYMM    -X,    +Y, .50-Z
SFAC C H N O
UNIT 352 336 16 56
L.S. 20
FMAP 2
PLAN -25
WPDB -2
HTAB
LIST 4
TEMP 20.0
ACTA
SIZE 0.200 0.200 0.200
 
WGHT    0.125400   87.012604
FVAR       0.62213
PART 1 10.5
O101  4    0.302167    0.195968    0.171881    10.50000    0.03890    0.03156 =
         0.07385    0.00699    0.02151    0.00007
C101  1    0.247817    0.191703    0.168628    10.50000    0.04125    0.04983 =
         0.05731   -0.00719    0.02078    0.00016
C102  1    0.227035    0.220845    0.076677    10.50000    0.16461    0.20315 =
         0.03778   -0.04417   -0.02931   -0.00592
PART 2 10.5
O201  4    0.180158    0.202528    0.161160    10.50000    0.05596    0.03352 =
         0.10978   -0.01558    0.03111   -0.00697
C201  1    0.221929    0.216712    0.118403    10.50000    0.02878    0.02779 =
         0.31511    0.02302    0.04441   -0.00536
C202  1    0.257202    0.155806    0.156938    10.50000    0.06209    0.09285 =
         0.09547   -0.01266    0.01651    0.02384
PART 0
O1    4    0.353561    0.208493    0.398419    11.00000    0.02719    0.01444 =
         0.03355    0.00313    0.00770    0.00513
O2    4    0.361718    0.434944    0.407342    11.00000    0.02902    0.01543 =
         0.03024   -0.00170    0.00484   -0.00285
O3    4    0.362252    0.564381    0.409438    11.00000    0.06132    0.01812 =
         0.03871   -0.00705    0.01020   -0.00573
O11   4    0.184988    0.204881    0.410568    11.00000    0.02656    0.01533 =
         0.02984    0.00019    0.00724   -0.00397
O12   4    0.171854    0.430791    0.416750    11.00000    0.03619    0.01687 =
         0.02671   -0.00190    0.00641    0.00292
O13   4    0.162923    0.559533    0.415744    11.00000    0.10322    0.02202 =
         0.04107   -0.00940    0.00544    0.01760
 
N1    3    0.525891    0.179065    0.393184    11.00000    0.02865    0.03440 =
         0.04784    0.01114    0.01355    0.01187
N11   3    0.014045    0.165145    0.421475    11.00000    0.02726    0.02978 =
         0.03466    0.00186    0.01122   -0.00709
C1    1    0.396827    0.319821    0.353505    11.00000    0.02387    0.01944 =
         0.02421    0.00051    0.00307    0.00161
C2    1    0.442498    0.346675    0.338251    11.00000    0.02697    0.02389 =
         0.02639    0.00124    0.00452   -0.00091
AFIX  43
H2    2    0.444271    0.396993    0.318631    11.00000   -1.20000
AFIX   0
C3    1    0.484940    0.301930    0.350989    11.00000    0.02732    0.02818 =
         0.03179    0.00490    0.00861    0.00243
AFIX  43
H3    2    0.514599    0.322628    0.340535    11.00000   -1.20000
AFIX   0
C4    1    0.484049    0.224437    0.379935    11.00000    0.02445    0.02865 =
         0.02623    0.00178    0.00672    0.00627
C5    1    0.437699    0.196771    0.394495    11.00000    0.02562    0.02020 =
         0.02578    0.00020    0.00122    0.00210
AFIX  43
H5    2    0.435274    0.146199    0.412928    11.00000   -1.20000
AFIX   0
C6    1    0.396025    0.243775    0.381729    11.00000    0.02302    0.01936 =
         0.02343   -0.00119    0.00450    0.00082
C7    1    0.310195    0.250036    0.386490    11.00000    0.02667    0.01455 =
         0.02309   -0.00027    0.00419    0.00216
C8    1    0.268975    0.210558    0.402872    11.00000    0.03372    0.01189 =
         0.02413    0.00087    0.01090   -0.00044
AFIX  43
H8    2    0.271902    0.159227    0.420375    11.00000   -1.20000
AFIX   0
C9    1    0.260288    0.362495    0.349375    11.00000    0.02529    0.01318 =
         0.02870    0.00226    0.00447    0.00013
AFIX  43
H9    2    0.257262    0.413526    0.330820    11.00000   -1.20000
AFIX   0
C10   1    0.307126    0.327175    0.359624    11.00000    0.02559    0.01130 =
         0.02345    0.00077    0.00555    0.00057
C11   1    0.351252    0.370443    0.341798    11.00000    0.02606    0.01516 =
         0.02640   -0.00126    0.00553   -0.00131
C12   1    0.340293    0.414550    0.259220    11.00000    0.02754    0.01562 =
         0.02837    0.00068    0.00829    0.00010
C13   1    0.327759    0.386204    0.176479    11.00000    0.05108    0.02086 =
         0.02913   -0.00158    0.01148   -0.00222
AFIX  43
H13   2    0.325760    0.333359    0.165875    11.00000   -1.20000
AFIX   0
C14   1    0.318191    0.439570    0.109291    11.00000    0.05472    0.02950 =
         0.02825   -0.00068    0.00578   -0.00295
AFIX  43
H14   2    0.310704    0.421850    0.053006    11.00000   -1.20000
AFIX   0
C15   1    0.319647    0.518776    0.124961    11.00000    0.04889    0.02618 =
         0.03093    0.00722    0.00698   -0.00535
AFIX  43
H15   2    0.312541    0.553132    0.079213    11.00000   -1.20000
AFIX   0
C16   1    0.331637    0.546952    0.208452    11.00000    0.03961    0.01864 =
         0.03491    0.00249    0.00780   -0.00351
AFIX  43
H16   2    0.332777    0.599703    0.219688    11.00000   -1.20000
AFIX   0
C17   1    0.341811    0.493215    0.274175    11.00000    0.02459    0.01513 =
         0.03441   -0.00038    0.00989   -0.00218
C18   1    0.356214    0.505170    0.367888    11.00000    0.02831    0.01751 =
         0.03281   -0.00235    0.00578   -0.00216
C19   1    0.572420    0.201601    0.366453    11.00000    0.03389    0.04415 =
         0.06055    0.01843    0.02190    0.01752
AFIX  23
H19A  2    0.564308    0.235267    0.316892    11.00000   -1.20000
H19B  2    0.588336    0.155740    0.349317    11.00000   -1.20000
AFIX   0
C20   1    0.608754    0.242436    0.436085    11.00000    0.03634    0.05963 =
         0.06821    0.02709    0.02017    0.00611
AFIX 137
H20A  2    0.596486    0.293309    0.444156    11.00000   -1.50000
H20B  2    0.640716    0.246214    0.419865    11.00000   -1.50000
H20C  2    0.612211    0.213804    0.488602    11.00000   -1.50000
AFIX   0
C21   1    0.526561    0.104058    0.435005    11.00000    0.03651    0.03755 =
         0.04887    0.01495    0.00879    0.01637
AFIX  23
H21A  2    0.505096    0.106411    0.476704    11.00000   -1.20000
H21B  2    0.560314    0.093641    0.465915    11.00000   -1.20000
AFIX   0
C22   1    0.509604    0.037760    0.374112    11.00000    0.06974    0.03746 =
         0.07578    0.00115    0.02509    0.01763
AFIX 137
H22A  2    0.475249    0.045264    0.346724    11.00000   -1.50000
H22B  2    0.512875   -0.009896    0.405575    11.00000   -1.50000
H22C  2    0.529934    0.035864    0.331415    11.00000   -1.50000
AFIX   0
C31   1    0.128037    0.312361    0.367742    11.00000    0.02654    0.02096 =
         0.02534   -0.00374    0.00895   -0.00172
C32   1    0.077784    0.336270    0.356347    11.00000    0.02961    0.01923 =
         0.03573    0.00082    0.01069    0.00062
AFIX  43
H32   2    0.069623    0.386101    0.336572    11.00000   -1.20000
AFIX   0
C33   1    0.040238    0.289320    0.373118    11.00000    0.02827    0.02691 =
         0.03231   -0.00181    0.01315    0.00031
AFIX  43
H33   2    0.007633    0.307965    0.364062    11.00000   -1.20000
AFIX   0
C34   1    0.050360    0.213057    0.403944    11.00000    0.02841    0.02442 =
         0.02352   -0.00042    0.01067   -0.00391
C35   1    0.101192    0.188753    0.414742    11.00000    0.02569    0.02148 =
         0.02524   -0.00148    0.00575    0.00065
AFIX  43
H35   2    0.109872    0.138888    0.433830    11.00000   -1.20000
AFIX   0
C36   1    0.137425    0.237490    0.397519    11.00000    0.02484    0.02185 =
         0.02142   -0.00503    0.00465   -0.00091
C37   1    0.223222    0.248218    0.392961    11.00000    0.02887    0.01488 =
         0.02311    0.00131    0.00791   -0.00168
C40   1    0.217939    0.325325    0.365475    11.00000    0.02573    0.01460 =
         0.02313   -0.00167    0.00644   -0.00281
C41   1    0.168201    0.365895    0.352751    11.00000    0.02929    0.01553 =
         0.02511   -0.00311    0.00478   -0.00160
C42   1    0.157577    0.409141    0.267784    11.00000    0.02569    0.01839 =
         0.02545    0.00186    0.00381    0.00225
C43   1    0.153051    0.380434    0.185837    11.00000    0.03477    0.02618 =
         0.02737   -0.00443    0.00684   -0.00272
AFIX  43
H43   2    0.153448    0.327584    0.175557    11.00000   -1.20000
AFIX   0
C44   1    0.147810    0.434138    0.118378    11.00000    0.04186    0.03159 =
         0.02557    0.00032    0.00229   -0.00216
AFIX  43
H44   2    0.145567    0.416618    0.062496    11.00000   -1.20000
AFIX   0
C45   1    0.145918    0.513308    0.133876    11.00000    0.04829    0.02563 =
         0.03481    0.00665    0.00159   -0.00205
AFIX  43
H45   2    0.142029    0.547646    0.088081    11.00000   -1.20000
AFIX   0
C46   1    0.149740    0.541600    0.216415    11.00000    0.04973    0.01956 =
         0.03744    0.00429    0.00214    0.00856
AFIX  43
H46   2    0.148513    0.594286    0.227180    11.00000   -1.20000
AFIX   0
C47   1    0.155531    0.487282    0.282841    11.00000    0.03168    0.01749 =
         0.03426    0.00095    0.00275    0.00575
C48   1    0.163711    0.499838    0.376379    11.00000    0.04873    0.01691 =
         0.03659   -0.00213    0.01093    0.00581
C49   1   -0.037866    0.190457    0.408240    11.00000    0.02844    0.03561 =
         0.03405    0.00124    0.00832   -0.01025
AFIX  23
H49A  2   -0.038715    0.243808    0.426497    11.00000   -1.20000
H49B  2   -0.055210    0.159622    0.444005    11.00000   -1.20000
AFIX   0
C50   1   -0.065331    0.184011    0.315958    11.00000    0.04061    0.05088 =
         0.04051    0.00811    0.00302   -0.00326
AFIX 137
H50A  2   -0.048965    0.215566    0.280297    11.00000   -1.50000
H50B  2   -0.099220    0.201199    0.311342    11.00000   -1.50000
H50C  2   -0.065232    0.131179    0.297689    11.00000   -1.50000
AFIX   0
C51   1    0.025098    0.085037    0.446042    11.00000    0.03559    0.03121 =
         0.03112    0.00717    0.00677   -0.00992
AFIX  23
H51A  2   -0.001191    0.065704    0.473381    11.00000   -1.20000
H51B  2    0.056127    0.083496    0.488269    11.00000   -1.20000
AFIX   0
C52   1    0.029878    0.031271    0.373013    11.00000    0.04987    0.03258 =
         0.03795   -0.00180    0.00872   -0.01351
AFIX 137
H52A  2   -0.001653    0.028177    0.333486    11.00000   -1.50000
H52B  2    0.039428   -0.019210    0.395406    11.00000   -1.50000
H52C  2    0.054886    0.050776    0.343869    11.00000   -1.50000
AFIX   0
HKLF 4
 
REM  No116_8sec
REM R1 =  0.1121 for    6627 Fo > 4sig(Fo)  and  0.1297 for all    8375 data
REM    509 parameters refined using      0 restraints
 
END  
     
WGHT      0.1240     77.5997 

REM Instructions for potential hydrogen bonds
EQIV $1 -x+1, y, -z+1/2
HTAB C20 O101_$1
EQIV $2 -x, y, -z+1/2
HTAB C50 O201_$2
EQIV $3 -x+1/2, -y+1/2, -z+1
HTAB C51 O2_$3

REM Highest difference peak  0.629,  deepest hole -0.449,  1-sigma level  0.108
Q1    1   0.1603  0.2207  0.3812  11.00000  0.05    0.63
Q2    1   0.2492  0.2246  0.3792  11.00000  0.05    0.60
Q3    1  -0.0404  0.2636  0.3751  11.00000  0.05    0.48
Q4    1   0.1881  0.2108  0.0951  11.00000  0.05    0.48
Q5    1   0.2789  0.1986  0.1013  11.00000  0.05    0.48
Q6    1   0.2629  0.4324  0.1010  11.00000  0.05    0.47
Q7    1   0.1220  0.4485  0.4173  11.00000  0.05    0.47
Q8    1   0.0674  0.2083  0.3668  11.00000  0.05    0.46
Q9    1   0.3782  0.2225  0.4163  11.00000  0.05    0.45
Q10   1   0.1078  0.4166  0.2621  11.00000  0.05    0.45
Q11   1   0.5509  0.2023  0.4236  11.00000  0.05    0.44
Q12   1   0.3601  0.4351  0.1230  11.00000  0.05    0.43
Q13   1   0.2376  0.1843  0.1049  11.00000  0.05    0.43
Q14   1   0.3640  0.2941  0.3816  11.00000  0.05    0.43
Q15   1   0.2011  0.1838  0.3866  11.00000  0.05    0.42
Q16   1   0.0610  0.4341  0.0888  11.00000  0.05    0.42
Q17   1  -0.0127  0.3264  0.3650  11.00000  0.05    0.42
Q18   1   0.2644  0.0952  0.4627  11.00000  0.05    0.42
Q19   1   0.1809  0.1583  0.4448  11.00000  0.05    0.41
Q20   1   0.4613  0.2010  0.4187  11.00000  0.05    0.41
Q21   1   0.0999  0.3928  0.1761  11.00000  0.05    0.41
Q22   1   0.0174  0.1915  0.3793  11.00000  0.05    0.41
Q23   1   0.2904  0.2305  0.4168  11.00000  0.05    0.41
Q24   1   0.3716  0.3211  0.1456  11.00000  0.05    0.41
Q25   1   0.4200  0.0434  0.2195  11.00000  0.05    0.40
;

loop_
_symmetry_equiv_pos_site_id
_space_group_symop_operation_xyz
1 +X,+Y,+Z
2 -X,+Y,1/2-Z
3 -X,-Y,-Z
4 +X,-Y,1/2+Z
5 1/2+X,1/2+Y,+Z
6 1/2-X,1/2+Y,1/2-Z
7 1/2-X,1/2-Y,-Z
8 1/2+X,1/2-Y,1/2+Z

loop_
_atom_site_label
_atom_site_type_symbol
_atom_site_fract_x
_atom_site_fract_y
_atom_site_fract_z
_atom_site_U_iso_or_equiv
_atom_site_adp_type
_atom_site_occupancy
_atom_site_site_symmetry_multiplicity
_atom_site_calc_flag
O1 O 0.35356(11) 0.20849(16) 0.3984(2) 0.0248(6) Uani 1 8 d
O2 O 0.36172(11) 0.43494(16) 0.40734(19) 0.0251(6) Uani 1 8 d
O3 O 0.36225(15) 0.56438(18) 0.4094(2) 0.0394(8) Uani 1 8 d
O11 O 0.18499(11) 0.20488(16) 0.41057(19) 0.0237(6) Uani 1 8 d
O12 O 0.17185(12) 0.43079(16) 0.41675(19) 0.0266(7) Uani 1 8 d
O13 O 0.1629(2) 0.5595(2) 0.4157(3) 0.0567(13) Uani 1 8 d
O101 O 0.3022(3) 0.1960(4) 0.1719(6) 0.0467(19) Uiso 0.5 8 d
O201 O 0.1802(4) 0.2025(5) 0.1612(8) 0.064(3) Uiso 0.5 8 d
N1 N 0.52589(15) 0.1791(2) 0.3932(3) 0.0361(9) Uani 1 8 d
N11 N 0.01405(14) 0.1651(2) 0.4215(3) 0.0299(8) Uani 1 8 d
C1 C 0.39683(16) 0.3198(2) 0.3535(3) 0.0228(8) Uani 1 8 d
C2 C 0.44250(16) 0.3467(3) 0.3383(3) 0.0259(8) Uani 1 8 d
C3 C 0.48494(17) 0.3019(3) 0.3510(3) 0.0287(9) Uani 1 8 d
C4 C 0.48405(16) 0.2244(3) 0.3799(3) 0.0262(9) Uani 1 8 d
C5 C 0.43770(16) 0.1968(2) 0.3945(3) 0.0244(8) Uani 1 8 d
C6 C 0.39603(15) 0.2438(2) 0.3817(3) 0.0220(8) Uani 1 8 d
C7 C 0.31019(15) 0.2500(2) 0.3865(3) 0.0215(8) Uani 1 8 d
C8 C 0.26897(16) 0.2106(2) 0.4029(3) 0.0225(8) Uani 1 8 d
C9 C 0.26029(15) 0.3625(2) 0.3494(3) 0.0225(8) Uani 1 8 d
C10 C 0.30713(15) 0.3272(2) 0.3596(3) 0.0200(8) Uani 1 8 d
C11 C 0.35125(16) 0.3704(2) 0.3418(3) 0.0225(8) Uani 1 8 d
C12 C 0.34029(16) 0.4145(2) 0.2592(3) 0.0235(8) Uani 1 8 d
C13 C 0.3278(2) 0.3862(3) 0.1765(3) 0.0332(10) Uani 1 8 d
C14 C 0.3182(2) 0.4396(3) 0.1093(3) 0.0378(11) Uani 1 8 d
C15 C 0.3196(2) 0.5188(3) 0.1250(3) 0.0355(11) Uani 1 8 d
C16 C 0.33164(18) 0.5470(3) 0.2085(3) 0.0310(10) Uani 1 8 d
C17 C 0.34181(16) 0.4932(2) 0.2742(3) 0.0242(8) Uani 1 8 d
C18 C 0.35621(16) 0.5052(2) 0.3679(3) 0.0263(9) Uani 1 8 d
C19 C 0.5724(2) 0.2016(3) 0.3665(4) 0.0445(13) Uani 1 8 d
C20 C 0.6088(2) 0.2424(4) 0.4361(4) 0.0534(16) Uani 1 8 d
C21 C 0.5266(2) 0.1041(3) 0.4350(4) 0.0409(12) Uani 1 8 d
C22 C 0.5096(3) 0.0378(4) 0.3741(5) 0.0595(17) Uani 1 8 d
C31 C 0.12804(16) 0.3124(2) 0.3677(3) 0.0238(8) Uani 1 8 d
C32 C 0.07778(17) 0.3363(3) 0.3564(3) 0.0276(9) Uani 1 8 d
C33 C 0.04024(17) 0.2893(3) 0.3731(3) 0.0282(9) Uani 1 8 d
C34 C 0.05036(16) 0.2131(2) 0.4039(3) 0.0247(8) Uani 1 8 d
C35 C 0.10119(16) 0.1888(2) 0.4147(3) 0.0240(8) Uani 1 8 d
C36 C 0.13743(16) 0.2375(2) 0.3975(3) 0.0227(8) Uani 1 8 d
C37 C 0.22322(16) 0.2482(2) 0.3930(3) 0.0219(8) Uani 1 8 d
C40 C 0.21794(15) 0.3253(2) 0.3655(3) 0.0209(8) Uani 1 8 d
C41 C 0.16820(16) 0.3659(2) 0.3528(3) 0.0234(8) Uani 1 8 d
C42 C 0.15758(16) 0.4091(2) 0.2678(3) 0.0234(8) Uani 1 8 d
C43 C 0.15305(17) 0.3804(3) 0.1858(3) 0.0294(9) Uani 1 8 d
C44 C 0.14781(19) 0.4341(3) 0.1184(3) 0.0336(10) Uani 1 8 d
C45 C 0.1459(2) 0.5133(3) 0.1339(3) 0.0372(11) Uani 1 8 d
C46 C 0.1497(2) 0.5416(3) 0.2164(3) 0.0365(11) Uani 1 8 d
C47 C 0.15553(17) 0.4873(2) 0.2828(3) 0.0283(9) Uani 1 8 d
C48 C 0.1637(2) 0.4998(3) 0.3764(3) 0.0337(10) Uani 1 8 d
C49 C -0.03787(17) 0.1905(3) 0.4082(3) 0.0324(10) Uani 1 8 d
C50 C -0.0653(2) 0.1840(4) 0.3160(4) 0.0447(13) Uani 1 8 d
C51 C 0.02510(19) 0.0850(3) 0.4460(3) 0.0326(10) Uani 1 8 d
C52 C 0.0299(2) 0.0313(3) 0.3730(3) 0.0401(12) Uani 1 8 d
C101 C 0.2478(6) 0.1917(10) 0.1686(10) 0.048(3) Uiso 0.5 8 d
C102 C 0.2270(12) 0.221(2) 0.0767(12) 0.142(15) Uiso 0.5 8 d
C201 C 0.2219(6) 0.2167(9) 0.118(3) 0.123(12) Uiso 0.5 8 d
C202 C 0.2572(8) 0.1558(14) 0.1569(15) 0.083(6) Uiso 0.5 8 d
H2 H 0.44427 0.39699 0.31863 0.0310 Uiso 1 8 d
H3 H 0.5146 0.32263 0.34054 0.0345 Uiso 1 8 d
H5 H 0.43527 0.1462 0.41293 0.0293 Uiso 1 8 d
H8 H 0.2719 0.15923 0.42037 0.0270 Uiso 1 8 d
H9 H 0.25726 0.41353 0.33082 0.0270 Uiso 1 8 d
H13 H 0.32576 0.33336 0.16588 0.0399 Uiso 1 8 d
H14 H 0.3107 0.42185 0.05301 0.0454 Uiso 1 8 d
H15 H 0.31254 0.55313 0.07921 0.0426 Uiso 1 8 d
H16 H 0.33278 0.5997 0.21969 0.0372 Uiso 1 8 d
H19A H 0.56431 0.23527 0.31689 0.0534 Uiso 1 8 d
H19B H 0.58834 0.15574 0.34932 0.0534 Uiso 1 8 d
H20A H 0.59649 0.29331 0.44416 0.0801 Uiso 1 8 d
H20B H 0.64072 0.24621 0.41986 0.0801 Uiso 1 8 d
H20C H 0.61221 0.2138 0.4886 0.0801 Uiso 1 8 d
H21A H 0.5051 0.10641 0.4767 0.0491 Uiso 1 8 d
H21B H 0.56031 0.09364 0.46592 0.0491 Uiso 1 8 d
H22A H 0.47525 0.04526 0.34672 0.0893 Uiso 1 8 d
H22B H 0.51287 -0.0099 0.40557 0.0893 Uiso 1 8 d
H22C H 0.52993 0.03586 0.33141 0.0893 Uiso 1 8 d
H32 H 0.06962 0.3861 0.33657 0.0331 Uiso 1 8 d
H33 H 0.00763 0.30797 0.36406 0.0338 Uiso 1 8 d
H35 H 0.10987 0.13889 0.43383 0.0289 Uiso 1 8 d
H43 H 0.15345 0.32758 0.17556 0.0352 Uiso 1 8 d
H44 H 0.14557 0.41662 0.0625 0.0404 Uiso 1 8 d
H45 H 0.14203 0.54765 0.08808 0.0446 Uiso 1 8 d
H46 H 0.14851 0.59429 0.22718 0.0438 Uiso 1 8 d
H49A H -0.03872 0.24381 0.4265 0.0389 Uiso 1 8 d
H49B H -0.05521 0.15962 0.444 0.0389 Uiso 1 8 d
H50A H -0.04896 0.21557 0.2803 0.0671 Uiso 1 8 d
H50B H -0.09922 0.2012 0.31134 0.0671 Uiso 1 8 d
H50C H -0.06523 0.13118 0.29769 0.0671 Uiso 1 8 d
H51A H -0.00119 0.0657 0.47338 0.0392 Uiso 1 8 d
H51B H 0.05613 0.0835 0.48827 0.0392 Uiso 1 8 d
H52A H -0.00165 0.02818 0.33349 0.0602 Uiso 1 8 d
H52B H 0.03943 -0.01921 0.39541 0.0602 Uiso 1 8 d
H52C H 0.05489 0.05078 0.34387 0.0602 Uiso 1 8 d

loop_
_atom_site_aniso_label
_atom_site_aniso_U_11
_atom_site_aniso_U_22
_atom_site_aniso_U_33
_atom_site_aniso_U_12
_atom_site_aniso_U_13
_atom_site_aniso_U_23
O1 0.0272(15) 0.0144(13) 0.0336(16) 0.0051(11) 0.0077(12) 0.0031(11)
O2 0.0290(15) 0.0154(13) 0.0302(15) -0.0029(11) 0.0048(12) -0.0017(11)
O3 0.061(2) 0.0181(15) 0.0387(19) -0.0057(15) 0.0102(17) -0.0070(13)
O11 0.0266(15) 0.0153(13) 0.0298(15) -0.0040(11) 0.0072(12) 0.0002(11)
O12 0.0362(17) 0.0169(14) 0.0267(15) 0.0029(12) 0.0064(13) -0.0019(11)
O13 0.103(4) 0.0220(17) 0.041(2) 0.018(2) 0.005(2) -0.0094(15)
N1 0.029(2) 0.034(2) 0.048(2) 0.0119(17) 0.0136(18) 0.0111(18)
N11 0.0273(19) 0.0298(19) 0.035(2) -0.0071(15) 0.0112(16) 0.0019(16)
C1 0.0239(19) 0.0194(18) 0.0242(19) 0.0016(15) 0.0031(15) 0.0005(15)
C2 0.027(2) 0.024(2) 0.026(2) -0.0009(16) 0.0045(16) 0.0012(16)
C3 0.027(2) 0.028(2) 0.032(2) 0.0024(17) 0.0086(17) 0.0049(17)
C4 0.024(2) 0.029(2) 0.026(2) 0.0063(17) 0.0067(16) 0.0018(16)
C5 0.026(2) 0.0202(19) 0.026(2) 0.0021(16) 0.0012(16) 0.0002(15)
C6 0.0230(19) 0.0194(18) 0.0234(19) 0.0008(15) 0.0045(15) -0.0012(15)
C7 0.027(2) 0.0146(17) 0.0231(19) 0.0022(14) 0.0042(15) -0.0003(14)
C8 0.034(2) 0.0119(16) 0.0241(19) -0.0004(15) 0.0109(16) 0.0009(14)
C9 0.025(2) 0.0132(17) 0.029(2) 0.0001(14) 0.0045(16) 0.0023(14)
C10 0.0256(19) 0.0113(16) 0.0234(19) 0.0006(14) 0.0056(15) 0.0008(14)
C11 0.026(2) 0.0152(17) 0.026(2) -0.0013(15) 0.0055(16) -0.0013(15)
C12 0.028(2) 0.0156(18) 0.028(2) 0.0001(15) 0.0083(16) 0.0007(15)
C13 0.051(3) 0.021(2) 0.029(2) -0.0022(19) 0.011(2) -0.0016(17)
C14 0.055(3) 0.029(2) 0.028(2) -0.003(2) 0.006(2) -0.0007(19)
C15 0.049(3) 0.026(2) 0.031(2) -0.005(2) 0.007(2) 0.0072(18)
C16 0.040(2) 0.0186(19) 0.035(2) -0.0035(17) 0.008(2) 0.0025(17)
C17 0.0246(19) 0.0151(18) 0.034(2) -0.0022(14) 0.0099(17) -0.0004(16)
C18 0.028(2) 0.0175(18) 0.033(2) -0.0022(16) 0.0058(17) -0.0024(16)
C19 0.034(3) 0.044(3) 0.061(3) 0.018(2) 0.022(2) 0.018(3)
C20 0.036(3) 0.060(4) 0.068(4) 0.006(3) 0.020(3) 0.027(3)
C21 0.037(3) 0.038(3) 0.049(3) 0.016(2) 0.009(2) 0.015(2)
C22 0.070(4) 0.037(3) 0.076(5) 0.018(3) 0.025(4) 0.001(3)
C31 0.027(2) 0.0210(19) 0.025(2) -0.0017(16) 0.0089(16) -0.0037(15)
C32 0.030(2) 0.0192(19) 0.036(2) 0.0006(16) 0.0107(18) 0.0008(17)
C33 0.028(2) 0.027(2) 0.032(2) 0.0003(17) 0.0132(18) -0.0018(17)
C34 0.028(2) 0.024(2) 0.0235(19) -0.0039(16) 0.0107(16) -0.0004(16)
C35 0.026(2) 0.0215(19) 0.025(2) 0.0006(16) 0.0057(16) -0.0015(15)
C36 0.025(2) 0.0219(19) 0.0214(18) -0.0009(15) 0.0046(15) -0.0050(15)
C37 0.029(2) 0.0149(17) 0.0231(19) -0.0017(15) 0.0079(16) 0.0013(14)
C40 0.0257(19) 0.0146(17) 0.0231(19) -0.0028(14) 0.0064(15) -0.0017(14)
C41 0.029(2) 0.0155(17) 0.025(2) -0.0016(15) 0.0048(16) -0.0031(15)
C42 0.026(2) 0.0184(18) 0.025(2) 0.0022(15) 0.0038(16) 0.0019(15)
C43 0.035(2) 0.026(2) 0.027(2) -0.0027(18) 0.0068(18) -0.0044(17)
C44 0.042(3) 0.032(2) 0.026(2) -0.002(2) 0.0023(19) 0.0003(18)
C45 0.048(3) 0.026(2) 0.035(2) -0.002(2) 0.002(2) 0.0066(19)
C46 0.050(3) 0.020(2) 0.037(3) 0.009(2) 0.002(2) 0.0043(18)
C47 0.032(2) 0.0175(19) 0.034(2) 0.0057(16) 0.0027(18) 0.0010(16)
C48 0.049(3) 0.0169(19) 0.037(2) 0.0058(18) 0.011(2) -0.0021(17)
C49 0.028(2) 0.036(2) 0.034(2) -0.0103(19) 0.0083(19) 0.0012(19)
C50 0.041(3) 0.051(3) 0.041(3) -0.003(2) 0.003(2) 0.008(2)
C51 0.036(2) 0.031(2) 0.031(2) -0.0099(19) 0.0068(19) 0.0072(18)
C52 0.050(3) 0.033(2) 0.038(3) -0.014(2) 0.009(2) -0.002(2)

loop_
_atom_type_symbol
_atom_type_description
_atom_type_scat_dispersion_real
_atom_type_scat_dispersion_imag
_atom_type_scat_source
C C 0.0033 0.0016
;
International Tables for Crystallography
(Vol. C, Tables 4.2.6.8 and 6.1.1.4)
;
H H 0.0000 0.0000
;
International Tables for Crystallography
(Vol. C, Table 6.1.1.4)
;
N N 0.0061 0.0033
;
International Tables for Crystallography
(Vol. C, Tables 4.2.6.8 and 6.1.1.4)
;
O O 0.0106 0.0060
;
International Tables for Crystallography
(Vol. C, Tables 4.2.6.8 and 6.1.1.4)
;

loop_
_geom_angle_atom_site_label_1
_geom_angle_atom_site_label_2
_geom_angle_atom_site_label_3
_geom_angle
_geom_angle_publ_flag
C6 O1 C7 118.5(3) yes
C11 O2 C18 110.6(3) yes
C36 O11 C37 118.4(3) yes
C41 O12 C48 110.8(3) yes
C4 N1 C19 123.1(4) yes
C4 N1 C21 121.1(4) yes
C19 N1 C21 115.9(4) yes
C34 N11 C49 120.8(4) yes
C34 N11 C51 121.0(4) yes
C49 N11 C51 117.9(4) yes
C2 C1 C6 116.3(4) yes
C2 C1 C11 122.0(4) yes
C6 C1 C11 121.7(4) yes
C1 C2 C3 122.8(4) yes
C2 C3 C4 120.8(4) yes
N1 C4 C3 121.7(4) yes
N1 C4 C5 121.8(4) yes
C3 C4 C5 116.6(4) yes
C4 C5 C6 120.9(4) yes
O1 C6 C1 123.2(4) yes
O1 C6 C5 114.1(4) yes
C1 C6 C5 122.6(4) yes
O1 C7 C8 115.3(3) yes
O1 C7 C10 122.8(4) yes
C8 C7 C10 121.8(4) yes
C7 C8 C37 119.5(4) yes
C10 C9 C40 123.4(4) yes
C7 C10 C9 116.8(4) yes
C7 C10 C11 122.4(4) yes
C9 C10 C11 120.8(3) yes
O2 C11 C1 107.9(3) yes
O2 C11 C10 106.7(3) yes
O2 C11 C12 101.8(3) yes
C1 C11 C10 111.3(3) yes
C1 C11 C12 114.9(4) yes
C10 C11 C12 113.3(3) yes
C11 C12 C13 128.5(4) yes
C11 C12 C17 111.0(4) yes
C13 C12 C17 120.5(4) yes
C12 C13 C14 117.8(4) yes
C13 C14 C15 121.3(4) yes
C14 C15 C16 120.6(4) yes
C15 C16 C17 117.3(4) yes
C12 C17 C16 122.5(4) yes
C12 C17 C18 107.7(4) yes
C16 C17 C18 129.8(4) yes
O2 C18 O3 120.8(4) yes
O2 C18 C17 108.8(3) yes
O3 C18 C17 130.4(4) yes
N1 C19 C20 113.0(5) yes
N1 C21 C22 114.1(5) yes
C32 C31 C36 115.3(4) yes
C32 C31 C41 121.6(4) yes
C36 C31 C41 123.0(4) yes
C31 C32 C33 123.0(4) yes
C32 C33 C34 121.2(4) yes
N11 C34 C33 122.6(4) yes
N11 C34 C35 121.6(4) yes
C33 C34 C35 115.7(4) yes
C34 C35 C36 121.2(4) yes
O11 C36 C31 122.2(4) yes
O11 C36 C35 114.2(4) yes
C31 C36 C35 123.6(4) yes
O11 C37 C8 115.3(3) yes
O11 C37 C40 123.7(4) yes
C8 C37 C40 121.0(4) yes
C9 C40 C37 117.4(4) yes
C9 C40 C41 121.3(3) yes
C37 C40 C41 121.3(4) yes
O12 C41 C31 107.9(4) yes
O12 C41 C40 108.8(3) yes
O12 C41 C42 102.1(3) yes
C31 C41 C40 111.1(3) yes
C31 C41 C42 115.7(3) yes
C40 C41 C42 110.8(4) yes
C41 C42 C43 128.9(4) yes
C41 C42 C47 109.6(4) yes
C43 C42 C47 121.3(4) yes
C42 C43 C44 117.4(4) yes
C43 C44 C45 121.1(4) yes
C44 C45 C46 121.1(5) yes
C45 C46 C47 117.0(4) yes
C42 C47 C46 122.1(4) yes
C42 C47 C48 108.5(4) yes
C46 C47 C48 129.3(4) yes
O12 C48 O13 121.8(5) yes
O12 C48 C47 109.0(4) yes
O13 C48 C47 129.2(4) yes
N11 C49 C50 113.3(4) yes
N11 C51 C52 115.1(4) yes
O101 C101 C102 101.1(17) yes
O201 C201 C202 101(2) yes

loop_
_geom_bond_atom_site_label_1
_geom_bond_atom_site_label_2
_geom_bond_distance
_geom_bond_publ_flag
O1 C6 1.382(5) yes
O1 C7 1.365(5) yes
O2 C11 1.516(5) yes
O2 C18 1.363(5) yes
O3 C18 1.213(5) yes
O11 C36 1.392(5) yes
O11 C37 1.359(5) yes
O12 C41 1.506(5) yes
O12 C48 1.354(5) yes
O13 C48 1.211(6) yes
O101 C101 1.475(18) yes
O201 C201 1.46(3) yes
N1 C4 1.367(6) yes
N1 C19 1.470(8) yes
N1 C21 1.458(7) yes
N11 C34 1.363(6) yes
N11 C49 1.457(6) yes
N11 C51 1.456(6) yes
C1 C2 1.396(6) yes
C1 C6 1.393(6) yes
C1 C11 1.502(6) yes
C2 C3 1.374(6) yes
C3 C4 1.420(6) yes
C4 C5 1.414(6) yes
C5 C6 1.380(6) yes
C7 C8 1.385(6) yes
C7 C10 1.400(5) yes
C8 C37 1.389(6) yes
C9 C10 1.397(6) yes
C9 C40 1.390(6) yes
C10 C11 1.492(6) yes
C11 C12 1.497(6) yes
C12 C13 1.382(6) yes
C12 C17 1.382(6) yes
C13 C14 1.398(7) yes
C14 C15 1.393(7) yes
C15 C16 1.391(7) yes
C16 C17 1.386(6) yes
C17 C18 1.479(6) yes
C19 C20 1.507(8) yes
C21 C22 1.514(8) yes
C31 C32 1.409(6) yes
C31 C36 1.386(6) yes
C31 C41 1.490(6) yes
C32 C33 1.375(7) yes
C33 C34 1.416(6) yes
C34 C35 1.426(6) yes
C35 C36 1.369(6) yes
C37 C40 1.403(5) yes
C40 C41 1.505(6) yes
C41 C42 1.522(6) yes
C42 C43 1.378(6) yes
C42 C47 1.377(6) yes
C43 C44 1.406(7) yes
C44 C45 1.396(7) yes
C45 C46 1.386(7) yes
C46 C47 1.400(7) yes
C47 C48 1.477(7) yes
C49 C50 1.513(7) yes
C51 C52 1.515(7) yes
C101 C102 1.54(3) yes
C201 C202 1.48(3) yes
